data_4073208
loop_
_publ_author_name
'Fern\'andez, Pablo'
'Pritzkow, Hans'
'Carb\'o, Jorge J.'
'Hofmann, Peter'
'Enders, Markus'

_publ_section_title
;
 1H NMR Investigation of Paramagnetic Chromium(III) Olefin Polymerization
 Catalysts:&#x00A0; Experimental Results, Shift Assignment and Prediction
 by Quantum Chemical Calculations&#x2020;
;
_journal_issue 18
_journal_name_full Organometallics
_journal_page_first 4402
_journal_paper_doi 10.1021/om070173y
_journal_volume 26
_journal_year 2007
_chemical_formula_moiety 'C22 H24 Cr F6 N O6 S2 Si'
_chemical_formula_sum 'C22 H24 Cr F6 N O6 S2 Si'
_chemical_formula_weight 656.63
_chemical_name_systematic
;
 ?
;
_space_group_IT_number 14
_symmetry_cell_setting monoclinic
_symmetry_space_group_name_Hall '-P 2ybc'
_symmetry_space_group_name_H-M 'P 1 21/c 1'
_atom_sites_solution_hydrogens difmap
_atom_sites_solution_primary direct
_atom_sites_solution_secondary difmap
_audit_creation_method SHELXL-97
_cell_angle_alpha 90.00
_cell_angle_beta 105.970(4)
_cell_angle_gamma 90.00
_cell_formula_units_Z 4
_cell_length_a 13.859(3)
_cell_length_b 11.248(2)
_cell_length_c 18.424(4)
_cell_measurement_temperature 106(2)
_cell_volume 2761.2(10)
_computing_cell_refinement 'Bruker SAINT'
_computing_data_collection 'Bruker SMART'
_computing_data_reduction 'Bruker SAINT'
_computing_molecular_graphics 'Bruker SHELXTL'
_computing_publication_material 'SHELXL-97 (Sheldrick, 1997)'
_computing_structure_refinement 'SHELXL-97 (Sheldrick, 1997)'
_computing_structure_solution 'SHELXS-97 (Sheldrick, 1990)'
_diffrn_ambient_temperature 106(2)
_diffrn_measured_fraction_theta_full 0.992
_diffrn_measured_fraction_theta_max 0.947
_diffrn_measurement_device_type 'CCD area detector'
_diffrn_measurement_method omega-scans
_diffrn_radiation_monochromator graphite
_diffrn_radiation_source 'fine-focus sealed tube'
_diffrn_radiation_type MoK\a
_diffrn_radiation_wavelength 0.71073
_diffrn_reflns_av_R_equivalents 0.0315
_diffrn_reflns_av_sigmaI/netI 0.0296
_diffrn_reflns_limit_h_max 19
_diffrn_reflns_limit_h_min -20
_diffrn_reflns_limit_k_max 16
_diffrn_reflns_limit_k_min 0
_diffrn_reflns_limit_l_max 27
_diffrn_reflns_limit_l_min 0
_diffrn_reflns_number 29129
_diffrn_reflns_theta_full 31.00
_diffrn_reflns_theta_max 32.01
_diffrn_reflns_theta_min 2.14
_exptl_absorpt_coefficient_mu 0.687
_exptl_absorpt_correction_T_max 1.0000
_exptl_absorpt_correction_T_min 0.7849
_exptl_absorpt_correction_type multi-scan
_exptl_absorpt_process_details SADABS
_exptl_crystal_colour green
_exptl_crystal_density_diffrn 1.580
_exptl_crystal_density_method 'not measured'
_exptl_crystal_description polyhedron
_exptl_crystal_F_000 1340
_exptl_crystal_size_max 0.35
_exptl_crystal_size_mid 0.28
_exptl_crystal_size_min 0.27
_refine_diff_density_max 0.511
_refine_diff_density_min -0.439
_refine_diff_density_rms 0.067
_refine_ls_extinction_method none
_refine_ls_goodness_of_fit_ref 1.038
_refine_ls_hydrogen_treatment refall
_refine_ls_matrix_type full
_refine_ls_number_parameters 448
_refine_ls_number_reflns 9092
_refine_ls_number_restraints 0
_refine_ls_restrained_S_all 1.038
_refine_ls_R_factor_all 0.0446
_refine_ls_R_factor_gt 0.0315
_refine_ls_shift/su_max 0.002
_refine_ls_shift/su_mean 0.000
_refine_ls_structure_factor_coef Fsqd
_refine_ls_weighting_details 'calc w=1/[\s^2^(Fo^2^)+(0.0382P)^2^+1.3887P] where P=(Fo^2^+2Fc^2^)/3'
_refine_ls_weighting_scheme calc
_refine_ls_wR_factor_gt 0.0773
_refine_ls_wR_factor_ref 0.0854
_reflns_number_gt 7356
_reflns_number_total 9092
_reflns_threshold_expression >2sigma(I)
_cod_data_source_file om070173y-file001.cif
_cod_data_source_block pf26
_cod_depositor_comments
;
The following automatic conversions were performed:

'_symmetry_cell_setting' value 'Monoclinic' changed to 'monoclinic'
according to /home/saulius/struct/CIF-dictionaries/cif_core.dic
dictionary named 'cif_core.dic' version 2.4.1 from 2010-06-29.

Automatic conversion script
Id: cif_fix_values 1715 2011-07-08 13:25:40Z adriana 
;
_cod_original_cell_volume 2761.1(9)
_cod_original_sg_symbol_H-M P2(1)/c
_cod_database_code 4073208

loop_
_symmetry_equiv_pos_as_xyz
'x, y, z'
'-x, y+1/2, -z+1/2'
'-x, -y, -z'
'x, -y-1/2, z-1/2'

loop_
_atom_site_label
_atom_site_type_symbol
_atom_site_fract_x
_atom_site_fract_y
_atom_site_fract_z
_atom_site_U_iso_or_equiv
_atom_site_adp_type
_atom_site_occupancy
_atom_site_symmetry_multiplicity
_atom_site_calc_flag
Cr1 Cr 0.186932(15) 0.505581(18) 0.191455(11) 0.01330(5) Uani 1 1 d
S1 S 0.07896(3) 0.24937(3) 0.13924(2) 0.02193(8) Uani 1 1 d
S2 S 0.36377(2) 0.53931(3) 0.102427(19) 0.01782(7) Uani 1 1 d
Si1 Si 0.31162(3) 0.78025(3) 0.27511(2) 0.01685(7) Uani 1 1 d
F1 F 0.12461(8) 0.19937(9) 0.01321(5) 0.0315(2) Uani 1 1 d
F2 F 0.08802(11) 0.04809(9) 0.07185(7) 0.0468(3) Uani 1 1 d
F3 F 0.23078(8) 0.13542(9) 0.11414(6) 0.0356(2) Uani 1 1 d
F4 F 0.34394(8) 0.31306(8) 0.07133(6) 0.0312(2) Uani 1 1 d
F5 F 0.44222(9) 0.40625(11) 0.01871(7) 0.0468(3) Uani 1 1 d
F6 F 0.28217(9) 0.42637(9) -0.02384(5) 0.0362(2) Uani 1 1 d
O1 O 0.12796(8) 0.36312(9) 0.13073(6) 0.0225(2) Uani 1 1 d
O2 O -0.02623(9) 0.24958(13) 0.10259(8) 0.0396(3) Uani 1 1 d
O3 O 0.11249(10) 0.20071(11) 0.21371(7) 0.0323(3) Uani 1 1 d
O4 O 0.26424(8) 0.53247(10) 0.11634(6) 0.0238(2) Uani 1 1 d
O5 O 0.44461(8) 0.50993(11) 0.16743(6) 0.0291(2) Uani 1 1 d
O6 O 0.37443(9) 0.64244(10) 0.05978(6) 0.0284(2) Uani 1 1 d
N1 N 0.28790(8) 0.41402(10) 0.27691(6) 0.0160(2) Uani 1 1 d
C1 C 0.23405(10) 0.54675(12) 0.35957(7) 0.0176(2) Uani 1 1 d
C2 C 0.29663(10) 0.45195(12) 0.34992(7) 0.0165(2) Uani 1 1 d
C3 C 0.34449(10) 0.32407(12) 0.26638(8) 0.0198(2) Uani 1 1 d
C4 C 0.41451(11) 0.26718(13) 0.32610(9) 0.0238(3) Uani 1 1 d
C5 C 0.42666(11) 0.30599(13) 0.39860(9) 0.0230(3) Uani 1 1 d
C6 C 0.36655(10) 0.40003(13) 0.41257(8) 0.0197(2) Uani 1 1 d
C7 C 0.37301(12) 0.44674(14) 0.48518(8) 0.0247(3) Uani 1 1 d
C8 C 0.31226(13) 0.53826(15) 0.49404(8) 0.0269(3) Uani 1 1 d
C9 C 0.24128(12) 0.58867(14) 0.43092(8) 0.0234(3) Uani 1 1 d
C10 C 0.16577(10) 0.59601(12) 0.28896(7) 0.0160(2) Uani 1 1 d
C11 C 0.19565(9) 0.68218(11) 0.24162(7) 0.0150(2) Uani 1 1 d
C12 C 0.11485(10) 0.68420(11) 0.17221(7) 0.0162(2) Uani 1 1 d
C13 C 0.03987(10) 0.60128(12) 0.17789(8) 0.0176(2) Uani 1 1 d
C14 C 0.07174(10) 0.54505(12) 0.25032(8) 0.0175(2) Uani 1 1 d
C15 C 0.11076(11) 0.75680(13) 0.10310(8) 0.0211(3) Uani 1 1 d
C16 C -0.05654(11) 0.57549(15) 0.11913(9) 0.0248(3) Uani 1 1 d
C17 C 0.01673(12) 0.45078(14) 0.28015(10) 0.0237(3) Uani 1 1 d
C18 C 0.28383(14) 0.88899(16) 0.34272(10) 0.0308(3) Uani 1 1 d
C19 C 0.42432(11) 0.68983(14) 0.32282(9) 0.0238(3) Uani 1 1 d
C20 C 0.34002(12) 0.86356(14) 0.19620(9) 0.0233(3) Uani 1 1 d
C21 C 0.13379(13) 0.15318(13) 0.08113(9) 0.0256(3) Uani 1 1 d
C22 C 0.35721(11) 0.41463(13) 0.03820(8) 0.0229(3) Uani 1 1 d
H3 H 0.3357(14) 0.3011(16) 0.2160(10) 0.021(4) Uiso 1 1 d
H4 H 0.4535(15) 0.2071(18) 0.3163(11) 0.029(5) Uiso 1 1 d
H5 H 0.4740(15) 0.2700(19) 0.4397(12) 0.033(5) Uiso 1 1 d
H7 H 0.4180(16) 0.412(2) 0.5260(12) 0.036(5) Uiso 1 1 d
H8 H 0.3199(15) 0.5692(18) 0.5422(12) 0.031(5) Uiso 1 1 d
H9 H 0.1996(15) 0.6519(18) 0.4372(11) 0.030(5) Uiso 1 1 d
H15A H 0.1735(18) 0.764(2) 0.0955(13) 0.043(6) Uiso 1 1 d
H15B H 0.0833(18) 0.829(2) 0.1084(13) 0.050(7) Uiso 1 1 d
H15C H 0.0710(17) 0.716(2) 0.0569(13) 0.043(6) Uiso 1 1 d
H16A H -0.0540(15) 0.5938(19) 0.0699(12) 0.032(5) Uiso 1 1 d
H16B H -0.0734(17) 0.491(2) 0.1161(12) 0.037(6) Uiso 1 1 d
H16C H -0.1107(17) 0.620(2) 0.1287(12) 0.040(6) Uiso 1 1 d
H17A H -0.0142(18) 0.397(2) 0.2430(14) 0.048(7) Uiso 1 1 d
H17B H -0.0313(18) 0.486(2) 0.2983(13) 0.041(6) Uiso 1 1 d
H17C H 0.0589(18) 0.408(2) 0.3176(14) 0.048(7) Uiso 1 1 d
H18A H 0.2296(17) 0.943(2) 0.3172(12) 0.037(6) Uiso 1 1 d
H18B H 0.3398(19) 0.936(2) 0.3620(13) 0.045(6) Uiso 1 1 d
H18C H 0.2673(19) 0.849(2) 0.3827(14) 0.055(7) Uiso 1 1 d
H19A H 0.4214(16) 0.662(2) 0.3698(13) 0.041(6) Uiso 1 1 d
H19B H 0.4837(17) 0.741(2) 0.3325(13) 0.042(6) Uiso 1 1 d
H19C H 0.4375(17) 0.622(2) 0.2912(12) 0.040(6) Uiso 1 1 d
H20A H 0.3514(16) 0.8138(19) 0.1586(12) 0.034(5) Uiso 1 1 d
H20B H 0.3988(16) 0.912(2) 0.2177(12) 0.036(6) Uiso 1 1 d
H20C H 0.2855(17) 0.917(2) 0.1713(12) 0.039(6) Uiso 1 1 d

loop_
_atom_site_aniso_label
_atom_site_aniso_U_11
_atom_site_aniso_U_22
_atom_site_aniso_U_33
_atom_site_aniso_U_23
_atom_site_aniso_U_13
_atom_site_aniso_U_12
Cr1 0.01212(9) 0.01351(9) 0.01501(9) 0.00148(7) 0.00499(7) 0.00089(7)
S1 0.02104(16) 0.01963(15) 0.02620(17) -0.00279(12) 0.00830(13) -0.00601(12)
S2 0.01778(14) 0.01915(14) 0.01864(15) -0.00325(11) 0.00855(12) -0.00447(11)
Si1 0.01698(16) 0.01677(16) 0.01645(16) -0.00129(12) 0.00400(13) -0.00023(13)
F1 0.0417(6) 0.0310(5) 0.0223(4) 0.0012(4) 0.0095(4) 0.0025(4)
F2 0.0758(9) 0.0197(5) 0.0516(7) -0.0111(4) 0.0288(6) -0.0180(5)
F3 0.0380(6) 0.0331(5) 0.0359(5) 0.0052(4) 0.0104(4) 0.0156(4)
F4 0.0395(5) 0.0186(4) 0.0332(5) -0.0006(4) 0.0062(4) 0.0001(4)
F5 0.0422(6) 0.0489(7) 0.0632(8) -0.0259(6) 0.0375(6) -0.0072(5)
F6 0.0486(6) 0.0336(5) 0.0195(4) -0.0030(4) -0.0021(4) -0.0073(5)
O1 0.0263(5) 0.0159(4) 0.0248(5) -0.0011(4) 0.0063(4) -0.0038(4)
O2 0.0207(6) 0.0473(8) 0.0500(8) -0.0114(6) 0.0083(5) -0.0098(5)
O3 0.0455(7) 0.0272(6) 0.0277(6) 0.0017(4) 0.0159(5) -0.0084(5)
O4 0.0217(5) 0.0290(5) 0.0255(5) 0.0025(4) 0.0145(4) 0.0009(4)
O5 0.0226(5) 0.0383(6) 0.0234(5) -0.0048(4) 0.0014(4) -0.0056(5)
O6 0.0369(6) 0.0227(5) 0.0308(6) -0.0014(4) 0.0182(5) -0.0100(4)
N1 0.0150(5) 0.0170(5) 0.0168(5) 0.0020(4) 0.0059(4) 0.0017(4)
C1 0.0181(6) 0.0197(6) 0.0166(6) 0.0038(4) 0.0075(5) 0.0032(5)
C2 0.0162(6) 0.0175(6) 0.0170(6) 0.0036(4) 0.0063(4) 0.0009(4)
C3 0.0187(6) 0.0192(6) 0.0224(6) 0.0016(5) 0.0073(5) 0.0037(5)
C4 0.0205(6) 0.0221(7) 0.0297(7) 0.0052(5) 0.0083(6) 0.0073(5)
C5 0.0195(6) 0.0242(7) 0.0255(7) 0.0096(5) 0.0062(5) 0.0051(5)
C6 0.0177(6) 0.0220(6) 0.0195(6) 0.0065(5) 0.0055(5) 0.0015(5)
C7 0.0254(7) 0.0308(7) 0.0169(6) 0.0073(5) 0.0044(5) 0.0027(6)
C8 0.0312(8) 0.0350(8) 0.0150(6) 0.0030(5) 0.0073(6) 0.0032(6)
C9 0.0266(7) 0.0280(7) 0.0178(6) 0.0017(5) 0.0098(5) 0.0054(6)
C10 0.0164(6) 0.0179(6) 0.0154(5) 0.0016(4) 0.0074(4) 0.0044(4)
C11 0.0150(5) 0.0150(5) 0.0156(5) 0.0006(4) 0.0049(4) 0.0022(4)
C12 0.0146(5) 0.0154(5) 0.0182(6) 0.0017(4) 0.0041(4) 0.0028(4)
C13 0.0129(5) 0.0176(6) 0.0220(6) 0.0020(5) 0.0045(5) 0.0029(4)
C14 0.0154(6) 0.0173(6) 0.0221(6) 0.0026(5) 0.0094(5) 0.0034(5)
C15 0.0205(6) 0.0213(6) 0.0200(6) 0.0058(5) 0.0032(5) 0.0010(5)
C16 0.0155(6) 0.0273(7) 0.0285(7) 0.0043(6) 0.0008(5) 0.0001(5)
C17 0.0218(7) 0.0226(7) 0.0310(8) 0.0050(6) 0.0146(6) 0.0010(5)
C18 0.0341(9) 0.0292(8) 0.0303(8) -0.0112(6) 0.0111(7) -0.0026(7)
C19 0.0179(6) 0.0261(7) 0.0243(7) 0.0025(5) 0.0006(5) -0.0016(5)
C20 0.0238(7) 0.0210(6) 0.0252(7) 0.0028(5) 0.0069(6) -0.0036(5)
C21 0.0339(8) 0.0172(6) 0.0260(7) 0.0005(5) 0.0091(6) -0.0013(5)
C22 0.0232(7) 0.0242(7) 0.0231(7) -0.0040(5) 0.0092(5) -0.0024(5)

loop_
_atom_type_symbol
_atom_type_description
_atom_type_scat_dispersion_real
_atom_type_scat_dispersion_imag
_atom_type_scat_source
C C 0.0033 0.0016 'International Tables Vol C Tables 4.2.6.8 and 6.1.1.4'
H H 0.0000 0.0000 'International Tables Vol C Tables 4.2.6.8 and 6.1.1.4'
N N 0.0061 0.0033 'International Tables Vol C Tables 4.2.6.8 and 6.1.1.4'
O O 0.0106 0.0060 'International Tables Vol C Tables 4.2.6.8 and 6.1.1.4'
F F 0.0171 0.0103 'International Tables Vol C Tables 4.2.6.8 and 6.1.1.4'
Si Si 0.0817 0.0704 'International Tables Vol C Tables 4.2.6.8 and 6.1.1.4'
S S 0.1246 0.1234 'International Tables Vol C Tables 4.2.6.8 and 6.1.1.4'
Cr Cr 0.3209 0.6236 'International Tables Vol C Tables 4.2.6.8 and 6.1.1.4'

loop_
_geom_angle_atom_site_label_1
_geom_angle_atom_site_label_2
_geom_angle_atom_site_label_3
_geom_angle
O4 Cr1 O1 87.02(5)
O4 Cr1 N1 102.92(5)
O1 Cr1 N1 96.53(5)
O4 Cr1 C10 136.92(5)
O1 Cr1 C10 135.89(5)
N1 Cr1 C10 79.59(5)
O4 Cr1 C11 100.28(5)
O1 Cr1 C11 159.30(5)
N1 Cr1 C11 100.59(5)
C10 Cr1 C11 38.78(5)
O4 Cr1 C14 155.54(5)
O1 Cr1 C14 101.36(5)
N1 Cr1 C14 98.93(5)
C10 Cr1 C14 38.04(5)
C11 Cr1 C14 64.65(5)
O4 Cr1 C12 93.20(5)
O1 Cr1 C12 122.55(5)
N1 Cr1 C12 138.52(5)
C10 Cr1 C12 63.18(5)
C11 Cr1 C12 38.38(5)
C14 Cr1 C12 62.86(5)
O4 Cr1 C13 119.50(5)
O1 Cr1 C13 95.90(5)
N1 Cr1 C13 136.24(5)
C10 Cr1 C13 62.68(5)
C11 Cr1 C13 63.61(5)
C14 Cr1 C13 37.40(5)
C12 Cr1 C13 36.94(5)
O2 S1 O3 118.29(8)
O2 S1 O1 112.81(8)
O3 S1 O1 113.31(7)
O2 S1 C21 105.00(8)
O3 S1 C21 104.93(8)
O1 S1 C21 99.97(7)
O6 S2 O5 118.03(7)
O6 S2 O4 112.39(7)
O5 S2 O4 113.34(7)
O6 S2 C22 105.17(7)
O5 S2 C22 104.65(7)
O4 S2 C22 101.02(7)
C18 Si1 C20 108.63(8)
C18 Si1 C19 110.07(8)
C20 Si1 C19 108.21(7)
C18 Si1 C11 106.60(7)
C20 Si1 C11 112.28(6)
C19 Si1 C11 111.01(7)
S1 O1 Cr1 139.92(7)
S2 O4 Cr1 146.84(7)
C3 N1 C2 118.68(12)
C3 N1 Cr1 124.84(9)
C2 N1 Cr1 116.47(9)
C9 C1 C2 119.51(12)
C9 C1 C10 124.73(12)
C2 C1 C10 115.74(11)
N1 C2 C6 121.55(12)
N1 C2 C1 117.46(11)
C6 C2 C1 120.97(12)
N1 C3 C4 122.78(13)
N1 C3 H3 115.7(11)
C4 C3 H3 121.5(11)
C5 C4 C3 119.43(13)
C5 C4 H4 120.5(13)
C3 C4 H4 120.0(13)
C4 C5 C6 119.68(13)
C4 C5 H5 121.0(13)
C6 C5 H5 119.3(13)
C2 C6 C5 117.82(13)
C2 C6 C7 117.97(13)
C5 C6 C7 124.21(13)
C8 C7 C6 120.71(13)
C8 C7 H7 121.4(14)
C6 C7 H7 117.8(14)
C7 C8 C9 120.92(14)
C7 C8 H8 118.8(13)
C9 C8 H8 120.2(13)
C1 C9 C8 119.92(14)
C1 C9 H9 119.4(12)
C8 C9 H9 120.7(12)
C14 C10 C11 110.18(11)
C14 C10 C1 124.18(12)
C11 C10 C1 124.09(12)
C14 C10 Cr1 73.05(8)
C11 C10 Cr1 71.61(7)
C1 C10 Cr1 110.69(9)
C10 C11 C12 105.30(11)
C10 C11 Si1 123.45(10)
C12 C11 Si1 130.86(10)
C10 C11 Cr1 69.61(7)
C12 C11 Cr1 72.61(7)
Si1 C11 Cr1 127.43(6)
C13 C12 C11 109.13(11)
C13 C12 C15 124.18(12)
C11 C12 C15 126.63(12)
C13 C12 Cr1 72.63(7)
C11 C12 Cr1 69.01(7)
C15 C12 Cr1 122.43(9)
C12 C13 C14 108.30(11)
C12 C13 C16 126.75(12)
C14 C13 C16 124.95(12)
C12 C13 Cr1 70.42(7)
C14 C13 Cr1 69.43(7)
C16 C13 Cr1 125.88(10)
C10 C14 C13 107.07(11)
C10 C14 C17 126.24(13)
C13 C14 C17 126.69(13)
C10 C14 Cr1 68.91(7)
C13 C14 Cr1 73.17(7)
C17 C14 Cr1 123.26(10)
C12 C15 H15A 111.0(14)
C12 C15 H15B 108.3(15)
H15A C15 H15B 112(2)
C12 C15 H15C 111.0(13)
H15A C15 H15C 103.6(19)
H15B C15 H15C 111(2)
C13 C16 H16A 113.1(13)
C13 C16 H16B 112.5(13)
H16A C16 H16B 103.3(18)
C13 C16 H16C 110.8(13)
H16A C16 H16C 107.6(18)
H16B C16 H16C 109.1(19)
C14 C17 H17A 111.6(15)
C14 C17 H17B 109.0(14)
H17A C17 H17B 108(2)
C14 C17 H17C 111.8(16)
H17A C17 H17C 107(2)
H17B C17 H17C 109(2)
Si1 C18 H18A 111.2(13)
Si1 C18 H18B 109.1(15)
H18A C18 H18B 106(2)
Si1 C18 H18C 110.4(16)
H18A C18 H18C 111(2)
H18B C18 H18C 109(2)
Si1 C19 H19A 112.1(14)
Si1 C19 H19B 108.4(13)
H19A C19 H19B 106.1(18)
Si1 C19 H19C 113.8(12)
H19A C19 H19C 109.9(19)
H19B C19 H19C 106.1(18)
Si1 C20 H20A 113.1(13)
Si1 C20 H20B 107.5(13)
H20A C20 H20B 110.2(18)
Si1 C20 H20C 112.0(13)
H20A C20 H20C 106.5(18)
H20B C20 H20C 107.4(18)
F1 C21 F3 108.21(13)
F1 C21 F2 107.93(13)
F3 C21 F2 108.17(13)
F1 C21 S1 111.89(11)
F3 C21 S1 110.60(11)
F2 C21 S1 109.92(12)
F6 C22 F5 108.59(13)
F6 C22 F4 107.86(12)
F5 C22 F4 107.95(13)
F6 C22 S2 111.79(11)
F5 C22 S2 109.97(10)
F4 C22 S2 110.57(10)

loop_
_geom_bond_atom_site_label_1
_geom_bond_atom_site_label_2
_geom_bond_distance
Cr1 O4 1.9927(11)
Cr1 O1 1.9960(11)
Cr1 N1 2.0700(11)
Cr1 C10 2.1535(13)
Cr1 C11 2.1802(13)
Cr1 C14 2.2079(13)
Cr1 C12 2.2283(13)
Cr1 C13 2.2572(13)
S1 O2 1.4282(13)
S1 O3 1.4309(13)
S1 O1 1.4769(11)
S1 C21 1.8281(16)
S2 O6 1.4313(11)
S2 O5 1.4354(12)
S2 O4 1.4727(11)
S2 C22 1.8209(15)
Si1 C18 1.8601(17)
Si1 C20 1.8606(16)
Si1 C19 1.8683(16)
Si1 C11 1.9065(14)
F1 C21 1.3283(18)
F2 C21 1.3300(18)
F3 C21 1.3292(19)
F4 C22 1.3316(18)
F5 C22 1.3262(18)
F6 C22 1.3234(18)
N1 C3 1.3266(17)
N1 C2 1.3845(17)
C1 C9 1.3740(19)
C1 C2 1.4161(18)
C1 C10 1.4892(18)
C2 C6 1.4131(18)
C3 C4 1.405(2)
C3 H3 0.939(19)
C4 C5 1.371(2)
C4 H4 0.91(2)
C5 C6 1.413(2)
C5 H5 0.95(2)
C6 C7 1.417(2)
C7 C8 1.368(2)
C7 H7 0.92(2)
C8 C9 1.418(2)
C8 H8 0.93(2)
C9 H9 0.94(2)
C10 C14 1.4223(19)
C10 C11 1.4388(18)
C11 C12 1.4499(18)
C12 C13 1.4214(18)
C12 C15 1.5005(19)
C13 C14 1.4324(19)
C13 C16 1.4984(19)
C14 C17 1.4959(19)
C15 H15A 0.92(2)
C15 H15B 0.92(3)
C15 H15C 0.99(2)
C16 H16A 0.94(2)
C16 H16B 0.97(2)
C16 H16C 0.96(2)
C17 H17A 0.92(3)
C17 H17B 0.91(2)
C17 H17C 0.91(2)
C18 H18A 0.98(2)
C18 H18B 0.92(3)
C18 H18C 0.94(3)
C19 H19A 0.93(2)
C19 H19B 0.98(2)
C19 H19C 1.01(2)
C20 H20A 0.94(2)
C20 H20B 0.97(2)
C20 H20C 0.97(2)
